data_1546903
loop_
_publ_author_name
'Habraken, Evi R. M.'
'Mens, Lars C.'
'Nieger, Martin'
'Lutz, Martin'
'Ehlers, Andreas W.'
'Slootweg, J. Chris'

_publ_section_title
;
 Reactivity of the geminal phosphinoborane tBu <sub>2</sub> PCH
 <sub>2</sub> BPh <sub>2</sub> towards alkynes, nitriles, and nitrilium
 triflates
;
_journal_issue 36
_journal_name_full 'Dalton Transactions'
_journal_page_first 12284
_journal_page_last 12292
_journal_paper_doi 10.1039/C7DT02570J
_journal_volume 46
_journal_year 2017
_chemical_formula_moiety 'C28 H35 B N P'
_chemical_formula_sum 'C28 H35 B N P'
_chemical_formula_weight 427.35
_chemical_name_systematic 4,4-di-tert-butyl-5-methyl-2,2-diphenyl-3,4-dihydro-2H-1,4,2-azaphosphaborol-4-ium-2-uide
_space_group_crystal_system monoclinic
_space_group_IT_number 14
_space_group_name_Hall '-P 2ybc'
_space_group_name_H-M_alt 'P 1 21/c 1'
_symmetry_space_group_name_Hall '-P 2ybc'
_symmetry_space_group_name_H-M 'P 1 21/c 1'
_atom_sites_solution_hydrogens difmap
_atom_sites_solution_primary direct
_atom_sites_solution_secondary difmap
_audit_creation_method SHELXL-2014/7
_audit_update_record
;
2017-06-14 deposited with the CCDC.
2017-08-28 downloaded from the CCDC.
;
_cell_angle_alpha 90
_cell_angle_beta 91.644(1)
_cell_angle_gamma 90
_cell_formula_units_Z 4
_cell_length_a 8.1447(2)
_cell_length_b 16.6623(4)
_cell_length_c 17.5476(4)
_cell_measurement_reflns_used 9881
_cell_measurement_temperature 123(2)
_cell_measurement_theta_max 72.0
_cell_measurement_theta_min 5.5
_cell_volume 2380.39(10)
_computing_cell_refinement APEX3
_computing_data_collection APEX3
_computing_data_reduction SAINT
_computing_molecular_graphics Shelxtl
_computing_publication_material publCIF
_computing_structure_refinement 'SHELXL-2014/7 (Sheldrick, 2014)'
_computing_structure_solution SHELXS-97
_diffrn_ambient_temperature 123(2)
_diffrn_detector_area_resol_mean 10.4167
_diffrn_measured_fraction_theta_full 0.999
_diffrn_measured_fraction_theta_max 0.997
_diffrn_measurement_device_type 'Bruker D8 VENTURE with Photon100 detector'
_diffrn_measurement_method 'rotation in \f and \w, 1\%, shutterless'
_diffrn_radiation_type CuK\a
_diffrn_radiation_wavelength 1.54178
_diffrn_reflns_av_R_equivalents 0.0319
_diffrn_reflns_av_unetI/netI 0.0213
_diffrn_reflns_Laue_measured_fraction_full 0.999
_diffrn_reflns_Laue_measured_fraction_max 0.997
_diffrn_reflns_limit_h_max 10
_diffrn_reflns_limit_h_min -10
_diffrn_reflns_limit_k_max 20
_diffrn_reflns_limit_k_min -20
_diffrn_reflns_limit_l_max 21
_diffrn_reflns_limit_l_min -19
_diffrn_reflns_number 27593
_diffrn_reflns_point_group_measured_fraction_full 0.999
_diffrn_reflns_point_group_measured_fraction_max 0.997
_diffrn_reflns_theta_full 67.679
_diffrn_reflns_theta_max 72.078
_diffrn_reflns_theta_min 3.659
_diffrn_source 'INCOATEC microfocus sealed tube'
_exptl_absorpt_coefficient_mu 1.115
_exptl_absorpt_correction_T_max 0.9154
_exptl_absorpt_correction_T_min 0.8423
_exptl_absorpt_correction_type multi-scan
_exptl_absorpt_process_details 'SADABS (Sheldrick, 2014)'
_exptl_crystal_colour colourless
_exptl_crystal_density_diffrn 1.192
_exptl_crystal_description plates
_exptl_crystal_F_000 920
_exptl_crystal_size_max 0.180
_exptl_crystal_size_mid 0.140
_exptl_crystal_size_min 0.060
_refine_diff_density_max 0.313
_refine_diff_density_min -0.319
_refine_diff_density_rms 0.040
_refine_ls_extinction_coef 0.00071(15)
_refine_ls_extinction_expression Fc^*^=kFc[1+0.001xFc^2^\l^3^/sin(2\q)]^-1/4^
_refine_ls_extinction_method 'SHELXL-2014/7 (Sheldrick 2014'
_refine_ls_goodness_of_fit_ref 1.040
_refine_ls_hydrogen_treatment constr
_refine_ls_matrix_type full
_refine_ls_number_parameters 281
_refine_ls_number_reflns 4666
_refine_ls_number_restraints 0
_refine_ls_restrained_S_all 1.040
_refine_ls_R_factor_all 0.0390
_refine_ls_R_factor_gt 0.0350
_refine_ls_shift/su_max 0.001
_refine_ls_shift/su_mean 0.000
_refine_ls_structure_factor_coef Fsqd
_refine_ls_weighting_details 'w=1/[\s^2^(Fo^2^)+(0.0408P)^2^+1.2023P] where P=(Fo^2^+2Fc^2^)/3'
_refine_ls_weighting_scheme calc
_refine_ls_wR_factor_gt 0.0874
_refine_ls_wR_factor_ref 0.0899
_reflns_Friedel_coverage 0.000
_reflns_number_gt 4261
_reflns_number_total 4666
_reflns_threshold_expression 'I > 2\s(I)'
_cod_data_source_file c7dt02570j2.cif
_cod_data_source_block jcs060_compound_5a
_cod_original_cell_volume 2380.4(1)
_cod_database_code 1546903
_shelx_shelxl_version_number 2014/7
_shelx_space_group_comment
;
The symmetry employed for this shelxl refinement is uniquely defined
by the following loop, which should always be used as a source of
symmetry information in preference to the above space-group names.
They are only intended as comments.
;
_shelx_estimated_absorpt_t_min 0.825
_shelx_estimated_absorpt_t_max 0.936

loop_
_space_group_symop_operation_xyz
'x, y, z'
'-x, y+1/2, -z+1/2'
'-x, -y, -z'
'x, -y-1/2, z-1/2'

loop_
_atom_site_label
_atom_site_type_symbol
_atom_site_fract_x
_atom_site_fract_y
_atom_site_fract_z
_atom_site_U_iso_or_equiv
_atom_site_adp_type
_atom_site_occupancy
_atom_site_site_symmetry_order
_atom_site_calc_flag
_atom_site_refinement_flags_posn
_atom_site_refinement_flags_adp
N1 N 0.61156(12) 0.26089(6) 0.62984(6) 0.0156(2) Uani 1 1 d . .
B1 B 0.50830(17) 0.33341(9) 0.59969(8) 0.0165(3) Uani 1 1 d . .
C1 C 0.49041(16) 0.32177(8) 0.50440(7) 0.0193(3) Uani 1 1 d . .
H1A H 0.5312 0.3700 0.4780 0.023 Uiso 1 1 calc R U
H1B H 0.3741 0.3130 0.4886 0.023 Uiso 1 1 calc R U
P1 P 0.61076(4) 0.23660(2) 0.48180(2) 0.01577(10) Uani 1 1 d . .
C2 C 0.78803(17) 0.26739(9) 0.42286(8) 0.0235(3) Uani 1 1 d . .
C3 C 0.87116(19) 0.19784(10) 0.38186(9) 0.0312(3) Uani 1 1 d . .
H3A H 0.7918 0.1723 0.3465 0.047 Uiso 1 1 calc R U
H3B H 0.9640 0.2184 0.3534 0.047 Uiso 1 1 calc R U
H3C H 0.9108 0.1583 0.4195 0.047 Uiso 1 1 calc R U
C4 C 0.91156(18) 0.30780(10) 0.47846(9) 0.0303(3) Uani 1 1 d . .
H4A H 0.8577 0.3522 0.5045 0.046 Uiso 1 1 calc R U
H4B H 0.9513 0.2685 0.5162 0.046 Uiso 1 1 calc R U
H4C H 1.0045 0.3285 0.4501 0.046 Uiso 1 1 calc R U
C5 C 0.7313(2) 0.32869(11) 0.36202(10) 0.0391(4) Uani 1 1 d . .
H5A H 0.6775 0.3740 0.3867 0.059 Uiso 1 1 calc R U
H5B H 0.8267 0.3481 0.3346 0.059 Uiso 1 1 calc R U
H5C H 0.6537 0.3030 0.3260 0.059 Uiso 1 1 calc R U
C6 C 0.47576(17) 0.15710(8) 0.43963(8) 0.0221(3) Uani 1 1 d . .
C7 C 0.56718(19) 0.07793(9) 0.42624(9) 0.0281(3) Uani 1 1 d . .
H7A H 0.6165 0.0590 0.4745 0.042 Uiso 1 1 calc R U
H7B H 0.4897 0.0376 0.4062 0.042 Uiso 1 1 calc R U
H7C H 0.6537 0.0867 0.3894 0.042 Uiso 1 1 calc R U
C8 C 0.34041(18) 0.14097(9) 0.49724(9) 0.0299(3) Uani 1 1 d . .
H8A H 0.2803 0.1908 0.5067 0.045 Uiso 1 1 calc R U
H8B H 0.2643 0.1004 0.4765 0.045 Uiso 1 1 calc R U
H8C H 0.3905 0.1215 0.5452 0.045 Uiso 1 1 calc R U
C9 C 0.39739(19) 0.18788(9) 0.36440(9) 0.0299(3) Uani 1 1 d . .
H9A H 0.3395 0.2384 0.3737 0.045 Uiso 1 1 calc R U
H9B H 0.4834 0.1970 0.3274 0.045 Uiso 1 1 calc R U
H9C H 0.3194 0.1479 0.3442 0.045 Uiso 1 1 calc R U
C10 C 0.59847(15) 0.41730(8) 0.62478(8) 0.0185(3) Uani 1 1 d . .
C11 C 0.66450(17) 0.47291(8) 0.57471(9) 0.0242(3) Uani 1 1 d . .
H11 H 0.6577 0.4622 0.5215 0.029 Uiso 1 1 calc R U
C12 C 0.74000(18) 0.54344(9) 0.59978(10) 0.0310(4) Uani 1 1 d . .
H12 H 0.7848 0.5793 0.5638 0.037 Uiso 1 1 calc R U
C13 C 0.75039(19) 0.56165(9) 0.67628(10) 0.0340(4) Uani 1 1 d . .
H13 H 0.8014 0.6099 0.6933 0.041 Uiso 1 1 calc R U
C14 C 0.68505(19) 0.50830(10) 0.72810(10) 0.0320(3) Uani 1 1 d . .
H14 H 0.6908 0.5200 0.7811 0.038 Uiso 1 1 calc R U
C15 C 0.61118(17) 0.43770(9) 0.70237(8) 0.0240(3) Uani 1 1 d . .
H15 H 0.5676 0.4019 0.7387 0.029 Uiso 1 1 calc R U
C16 C 0.32635(15) 0.32749(8) 0.63520(7) 0.0175(3) Uani 1 1 d . .
C17 C 0.26603(17) 0.25810(8) 0.66928(8) 0.0221(3) Uani 1 1 d . .
H17 H 0.3369 0.2132 0.6760 0.026 Uiso 1 1 calc R U
C18 C 0.10489(18) 0.25269(9) 0.69373(8) 0.0263(3) Uani 1 1 d . .
H18 H 0.0671 0.2043 0.7159 0.032 Uiso 1 1 calc R U
C19 C 0.00008(17) 0.31762(10) 0.68571(8) 0.0266(3) Uani 1 1 d . .
H19 H -0.1096 0.3141 0.7024 0.032 Uiso 1 1 calc R U
C20 C 0.05640(17) 0.38764(9) 0.65321(8) 0.0265(3) Uani 1 1 d . .
H20 H -0.0145 0.4327 0.6478 0.032 Uiso 1 1 calc R U
C21 C 0.21678(16) 0.39223(8) 0.62843(8) 0.0222(3) Uani 1 1 d . .
H21 H 0.2533 0.4408 0.6062 0.027 Uiso 1 1 calc R U
C22 C 0.66889(15) 0.21089(8) 0.58356(7) 0.0167(3) Uani 1 1 d . .
C23 C 0.75531(15) 0.13630(8) 0.60929(7) 0.0168(3) Uani 1 1 d . .
C24 C 0.89400(18) 0.10540(9) 0.57508(8) 0.0254(3) Uani 1 1 d . .
H24 H 0.9354 0.1309 0.5311 0.030 Uiso 1 1 calc R U
C25 C 0.97234(18) 0.03774(9) 0.60458(9) 0.0278(3) Uani 1 1 d . .
H25 H 1.0676 0.0177 0.5811 0.033 Uiso 1 1 calc R U
C26 C 0.91290(18) -0.00064(8) 0.66783(8) 0.0245(3) Uani 1 1 d . .
H26 H 0.9669 -0.0469 0.6879 0.029 Uiso 1 1 calc R U
C27 C 0.77351(18) 0.02900(8) 0.70181(8) 0.0241(3) Uani 1 1 d . .
H27 H 0.7311 0.0026 0.7450 0.029 Uiso 1 1 calc R U
C28 C 0.69602(16) 0.09704(8) 0.67293(7) 0.0194(3) Uani 1 1 d . .
H28 H 0.6013 0.1171 0.6969 0.023 Uiso 1 1 calc R U

loop_
_atom_site_aniso_label
_atom_site_aniso_U_11
_atom_site_aniso_U_22
_atom_site_aniso_U_33
_atom_site_aniso_U_23
_atom_site_aniso_U_13
_atom_site_aniso_U_12
N1 0.0145(5) 0.0147(5) 0.0175(5) 0.0015(4) 0.0016(4) -0.0007(4)
B1 0.0175(7) 0.0148(7) 0.0172(7) 0.0012(5) 0.0005(5) 0.0019(5)
C1 0.0213(6) 0.0172(6) 0.0193(6) 0.0021(5) -0.0009(5) 0.0033(5)
P1 0.01693(17) 0.01638(17) 0.01403(16) 0.00145(11) 0.00095(12) 0.00069(12)
C2 0.0237(7) 0.0275(7) 0.0195(7) 0.0047(5) 0.0061(5) -0.0014(6)
C3 0.0288(8) 0.0424(9) 0.0230(7) -0.0027(6) 0.0099(6) 0.0004(7)
C4 0.0247(7) 0.0331(8) 0.0335(8) 0.0006(6) 0.0062(6) -0.0082(6)
C5 0.0395(9) 0.0468(10) 0.0314(8) 0.0213(8) 0.0082(7) -0.0007(8)
C6 0.0221(7) 0.0207(7) 0.0234(7) -0.0016(5) -0.0012(5) -0.0017(5)
C7 0.0319(8) 0.0204(7) 0.0319(8) -0.0043(6) -0.0036(6) 0.0001(6)
C8 0.0244(7) 0.0282(8) 0.0371(8) -0.0006(6) 0.0029(6) -0.0070(6)
C9 0.0322(8) 0.0289(8) 0.0282(8) -0.0047(6) -0.0100(6) 0.0021(6)
C10 0.0145(6) 0.0158(6) 0.0251(7) 0.0014(5) -0.0011(5) 0.0032(5)
C11 0.0223(7) 0.0200(7) 0.0301(7) 0.0061(6) -0.0041(6) 0.0002(5)
C12 0.0247(7) 0.0188(7) 0.0490(10) 0.0122(6) -0.0078(7) -0.0029(6)
C13 0.0265(7) 0.0173(7) 0.0577(11) -0.0049(7) -0.0111(7) -0.0011(6)
C14 0.0284(8) 0.0307(8) 0.0365(8) -0.0117(7) -0.0033(6) 0.0000(6)
C15 0.0225(7) 0.0226(7) 0.0269(7) -0.0022(6) 0.0006(5) -0.0011(5)
C16 0.0175(6) 0.0190(6) 0.0159(6) -0.0039(5) -0.0016(5) 0.0010(5)
C17 0.0204(6) 0.0235(7) 0.0223(7) 0.0019(5) 0.0012(5) 0.0024(5)
C18 0.0231(7) 0.0360(8) 0.0199(7) 0.0038(6) 0.0031(5) -0.0037(6)
C19 0.0160(6) 0.0458(9) 0.0180(7) -0.0058(6) 0.0012(5) 0.0016(6)
C20 0.0203(7) 0.0320(8) 0.0270(7) -0.0089(6) -0.0042(5) 0.0085(6)
C21 0.0217(7) 0.0199(7) 0.0248(7) -0.0043(5) -0.0032(5) 0.0024(5)
C22 0.0161(6) 0.0188(6) 0.0152(6) 0.0019(5) 0.0009(5) 0.0007(5)
C23 0.0174(6) 0.0161(6) 0.0166(6) -0.0011(5) -0.0023(5) 0.0008(5)
C24 0.0264(7) 0.0258(7) 0.0242(7) 0.0054(6) 0.0063(6) 0.0068(6)
C25 0.0250(7) 0.0280(8) 0.0306(8) 0.0011(6) 0.0040(6) 0.0110(6)
C26 0.0293(7) 0.0175(7) 0.0264(7) 0.0003(5) -0.0066(6) 0.0057(6)
C27 0.0315(7) 0.0202(7) 0.0206(7) 0.0030(5) -0.0003(6) 0.0007(6)
C28 0.0208(6) 0.0189(6) 0.0185(6) -0.0010(5) 0.0014(5) 0.0015(5)

loop_
_atom_type_symbol
_atom_type_description
_atom_type_scat_dispersion_real
_atom_type_scat_dispersion_imag
_atom_type_scat_source
C C 0.0181 0.0091 'International Tables Vol C Tables 4.2.6.8 and 6.1.1.4'
H H 0.0000 0.0000 'International Tables Vol C Tables 4.2.6.8 and 6.1.1.4'
B B 0.0090 0.0039 'International Tables Vol C Tables 4.2.6.8 and 6.1.1.4'
N N 0.0311 0.0180 'International Tables Vol C Tables 4.2.6.8 and 6.1.1.4'
P P 0.2955 0.4335 'International Tables Vol C Tables 4.2.6.8 and 6.1.1.4'

loop_
_geom_angle_atom_site_label_1
_geom_angle_atom_site_label_2
_geom_angle_atom_site_label_3
_geom_angle
C22 N1 B1 120.01(11)
N1 B1 C16 108.18(10)
N1 B1 C10 109.78(10)
C16 B1 C10 110.86(10)
N1 B1 C1 106.16(10)
C16 B1 C1 108.61(10)
C10 B1 C1 113.03(11)
B1 C1 P1 106.31(8)
B1 C1 H1A 110.5
P1 C1 H1A 110.5
B1 C1 H1B 110.5
P1 C1 H1B 110.5
H1A C1 H1B 108.7
C1 P1 C6 109.50(6)
C1 P1 C2 110.11(6)
C6 P1 C2 115.58(6)
C1 P1 C22 95.47(6)
C6 P1 C22 110.15(6)
C2 P1 C22 114.16(6)
C3 C2 C4 109.84(12)
C3 C2 C5 107.71(13)
C4 C2 C5 109.13(13)
C3 C2 P1 114.23(10)
C4 C2 P1 105.71(9)
C5 C2 P1 110.14(10)
C2 C3 H3A 109.5
C2 C3 H3B 109.5
H3A C3 H3B 109.5
C2 C3 H3C 109.5
H3A C3 H3C 109.5
H3B C3 H3C 109.5
C2 C4 H4A 109.5
C2 C4 H4B 109.5
H4A C4 H4B 109.5
C2 C4 H4C 109.5
H4A C4 H4C 109.5
H4B C4 H4C 109.5
C2 C5 H5A 109.5
C2 C5 H5B 109.5
H5A C5 H5B 109.5
C2 C5 H5C 109.5
H5A C5 H5C 109.5
H5B C5 H5C 109.5
C7 C6 C9 110.25(12)
C7 C6 C8 108.04(12)
C9 C6 C8 109.53(12)
C7 C6 P1 112.86(10)
C9 C6 P1 109.26(10)
C8 C6 P1 106.80(10)
C6 C7 H7A 109.5
C6 C7 H7B 109.5
H7A C7 H7B 109.5
C6 C7 H7C 109.5
H7A C7 H7C 109.5
H7B C7 H7C 109.5
C6 C8 H8A 109.5
C6 C8 H8B 109.5
H8A C8 H8B 109.5
C6 C8 H8C 109.5
H8A C8 H8C 109.5
H8B C8 H8C 109.5
C6 C9 H9A 109.5
C6 C9 H9B 109.5
H9A C9 H9B 109.5
C6 C9 H9C 109.5
H9A C9 H9C 109.5
H9B C9 H9C 109.5
C11 C10 C15 115.51(13)
C11 C10 B1 125.24(12)
C15 C10 B1 119.24(12)
C12 C11 C10 122.45(14)
C12 C11 H11 118.8
C10 C11 H11 118.8
C13 C12 C11 120.57(14)
C13 C12 H12 119.7
C11 C12 H12 119.7
C12 C13 C14 118.91(14)
C12 C13 H13 120.5
C14 C13 H13 120.5
C13 C14 C15 119.96(15)
C13 C14 H14 120.0
C15 C14 H14 120.0
C14 C15 C10 122.60(14)
C14 C15 H15 118.7
C10 C15 H15 118.7
C17 C16 C21 116.22(12)
C17 C16 B1 123.32(11)
C21 C16 B1 120.34(12)
C18 C17 C16 122.03(13)
C18 C17 H17 119.0
C16 C17 H17 119.0
C19 C18 C17 120.11(14)
C19 C18 H18 119.9
C17 C18 H18 119.9
C18 C19 C20 119.40(13)
C18 C19 H19 120.3
C20 C19 H19 120.3
C19 C20 C21 120.08(13)
C19 C20 H20 120.0
C21 C20 H20 120.0
C20 C21 C16 122.15(14)
C20 C21 H21 118.9
C16 C21 H21 118.9
N1 C22 C23 122.35(11)
N1 C22 P1 111.85(9)
C23 C22 P1 125.45(9)
C28 C23 C24 118.43(12)
C28 C23 C22 117.56(11)
C24 C23 C22 123.98(12)
C25 C24 C23 120.61(13)
C25 C24 H24 119.7
C23 C24 H24 119.7
C26 C25 C24 120.53(13)
C26 C25 H25 119.7
C24 C25 H25 119.7
C25 C26 C27 119.38(13)
C25 C26 H26 120.3
C27 C26 H26 120.3
C28 C27 C26 120.21(13)
C28 C27 H27 119.9
C26 C27 H27 119.9
C27 C28 C23 120.84(12)
C27 C28 H28 119.6
C23 C28 H28 119.6

loop_
_geom_bond_atom_site_label_1
_geom_bond_atom_site_label_2
_geom_bond_distance
N1 C22 1.2623(17)
N1 B1 1.5561(17)
B1 C16 1.6270(19)
B1 C10 1.6336(19)
B1 C1 1.6856(19)
C1 P1 1.7760(13)
C1 H1A 0.9900
C1 H1B 0.9900
P1 C6 1.8613(14)
P1 C2 1.8717(14)
P1 C22 1.8835(13)
C2 C3 1.532(2)
C2 C4 1.537(2)
C2 C5 1.539(2)
C3 H3A 0.9800
C3 H3B 0.9800
C3 H3C 0.9800
C4 H4A 0.9800
C4 H4B 0.9800
C4 H4C 0.9800
C5 H5A 0.9800
C5 H5B 0.9800
C5 H5C 0.9800
C6 C7 1.5361(19)
C6 C9 1.5379(19)
C6 C8 1.541(2)
C7 H7A 0.9800
C7 H7B 0.9800
C7 H7C 0.9800
C8 H8A 0.9800
C8 H8B 0.9800
C8 H8C 0.9800
C9 H9A 0.9800
C9 H9B 0.9800
C9 H9C 0.9800
C10 C11 1.3953(19)
C10 C15 1.4042(19)
C11 C12 1.392(2)
C11 H11 0.9500
C12 C13 1.377(2)
C12 H12 0.9500
C13 C14 1.389(2)
C13 H13 0.9500
C14 C15 1.391(2)
C14 H14 0.9500
C15 H15 0.9500
C16 C17 1.3973(19)
C16 C21 1.4029(18)
C17 C18 1.3953(19)
C17 H17 0.9500
C18 C19 1.383(2)
C18 H18 0.9500
C19 C20 1.383(2)
C19 H19 0.9500
C20 C21 1.391(2)
C20 H20 0.9500
C21 H21 0.9500
C22 C23 1.4918(17)
C23 C28 1.3925(18)
C23 C24 1.3930(19)
C24 C25 1.388(2)
C24 H24 0.9500
C25 C26 1.381(2)
C25 H25 0.9500
C26 C27 1.388(2)
C26 H26 0.9500
C27 C28 1.3864(19)
C27 H27 0.9500
C28 H28 0.9500

loop_
_geom_torsion_atom_site_label_1
_geom_torsion_atom_site_label_2
_geom_torsion_atom_site_label_3
_geom_torsion_atom_site_label_4
_geom_torsion
C22 N1 B1 C16 119.74(12)
C22 N1 B1 C10 -119.17(13)
C22 N1 B1 C1 3.32(15)
N1 B1 C1 P1 -4.40(12)
C16 B1 C1 P1 -120.53(10)
C10 B1 C1 P1 116.01(10)
B1 C1 P1 C6 117.36(9)
B1 C1 P1 C2 -114.51(9)
B1 C1 P1 C22 3.71(9)
C1 P1 C2 C3 -163.82(10)
C6 P1 C2 C3 -39.11(13)
C22 P1 C2 C3 90.19(11)
C1 P1 C2 C4 75.30(11)
C6 P1 C2 C4 -159.99(9)
C22 P1 C2 C4 -30.70(12)
C1 P1 C2 C5 -42.46(13)
C6 P1 C2 C5 82.24(12)
C22 P1 C2 C5 -148.46(11)
C1 P1 C6 C7 -173.89(10)
C2 P1 C6 C7 61.08(12)
C22 P1 C6 C7 -70.14(11)
C1 P1 C6 C9 63.07(11)
C2 P1 C6 C9 -61.95(12)
C22 P1 C6 C9 166.83(9)
C1 P1 C6 C8 -55.32(11)
C2 P1 C6 C8 179.66(9)
C22 P1 C6 C8 48.44(11)
N1 B1 C10 C11 114.62(14)
C16 B1 C10 C11 -125.91(13)
C1 B1 C10 C11 -3.70(17)
N1 B1 C10 C15 -66.23(15)
C16 B1 C10 C15 53.24(15)
C1 B1 C10 C15 175.46(11)
C15 C10 C11 C12 0.8(2)
B1 C10 C11 C12 -179.97(13)
C10 C11 C12 C13 -0.9(2)
C11 C12 C13 C14 0.3(2)
C12 C13 C14 C15 0.2(2)
C13 C14 C15 C10 -0.2(2)
C11 C10 C15 C14 -0.3(2)
B1 C10 C15 C14 -179.51(13)
N1 B1 C16 C17 -15.19(17)
C10 B1 C16 C17 -135.61(13)
C1 B1 C16 C17 99.64(14)
N1 B1 C16 C21 168.86(11)
C10 B1 C16 C21 48.44(16)
C1 B1 C16 C21 -76.32(14)
C21 C16 C17 C18 1.4(2)
B1 C16 C17 C18 -174.74(13)
C16 C17 C18 C19 -1.1(2)
C17 C18 C19 C20 0.1(2)
C18 C19 C20 C21 0.4(2)
C19 C20 C21 C16 -0.1(2)
C17 C16 C21 C20 -0.81(19)
B1 C16 C21 C20 175.42(12)
B1 N1 C22 C23 -174.21(11)
B1 N1 C22 P1 -0.60(15)
C1 P1 C22 N1 -2.17(11)
C6 P1 C22 N1 -115.27(10)
C2 P1 C22 N1 112.76(10)
C1 P1 C22 C23 171.20(11)
C6 P1 C22 C23 58.09(12)
C2 P1 C22 C23 -73.87(12)
N1 C22 C23 C28 37.19(18)
P1 C22 C23 C28 -135.52(11)
N1 C22 C23 C24 -140.65(14)
P1 C22 C23 C24 46.64(18)
C28 C23 C24 C25 -0.9(2)
C22 C23 C24 C25 176.88(13)
C23 C24 C25 C26 0.8(2)
C24 C25 C26 C27 0.1(2)
C25 C26 C27 C28 -0.7(2)
C26 C27 C28 C23 0.6(2)
C24 C23 C28 C27 0.3(2)
C22 C23 C28 C27 -177.68(12)
